data_4081231
loop_
_publ_author_name
'Wucher, Philipp'
'Goldbach, Verena'
'Mecking, Stefan'

_publ_section_title
;
 Electronic Influences in Phosphinesulfonato Palladium(II) Polymerization
 Catalysts
;
_journal_issue 16
_journal_name_full Organometallics
_journal_page_first 4516
_journal_paper_doi 10.1021/om400297x
_journal_volume 32
_journal_year 2013
_chemical_formula_moiety 'C52 H62 Cl2 Li2 O12 P2 Pd2 S2'
_chemical_formula_sum 'C52 H62 Cl2 Li2 O12 P2 Pd2 S2'
_chemical_formula_weight 1302.66
_chemical_name_systematic
; 
 ? 
;
_space_group_IT_number 14
_symmetry_cell_setting monoclinic
_symmetry_space_group_name_Hall '-P 2yn'
_symmetry_space_group_name_H-M 'P 1 21/n 1'
_atom_sites_solution_hydrogens geom
_atom_sites_solution_primary direct
_atom_sites_solution_secondary difmap
_audit_creation_method SHELXL-97
_cell_angle_alpha 90.00
_cell_angle_beta 114.859(3)
_cell_angle_gamma 90.00
_cell_formula_units_Z 2
_cell_length_a 15.4219(7)
_cell_length_b 12.9147(7)
_cell_length_c 15.6951(8)
_cell_measurement_reflns_used 49417
_cell_measurement_temperature 100(2)
_cell_measurement_theta_max 28.31
_cell_measurement_theta_min 2.13
_cell_volume 2836.3(3)
_computing_cell_refinement 'STOE X-AREA'
_computing_data_collection 'STOE X-AREA'
_computing_data_reduction 'STOE X-RED32'
_computing_structure_refinement 'SHELXL-97 (Sheldrick, 1997)'
_computing_structure_solution 'SHELXS-97 (Sheldrick, 1990)'
_diffrn_ambient_temperature 100(2)
_diffrn_detector_area_resol_mean 6.67
_diffrn_measured_fraction_theta_full 0.994
_diffrn_measured_fraction_theta_max 0.994
_diffrn_measurement_device_type 'STOE IPDS 2T'
_diffrn_measurement_method 'rotation method'
_diffrn_radiation_monochromator graphite
_diffrn_radiation_source 'fine-focus sealed tube'
_diffrn_radiation_type MoK\a
_diffrn_radiation_wavelength 0.71073
_diffrn_reflns_av_R_equivalents 0.0765
_diffrn_reflns_av_sigmaI/netI 0.0469
_diffrn_reflns_limit_h_max 20
_diffrn_reflns_limit_h_min -20
_diffrn_reflns_limit_k_max 17
_diffrn_reflns_limit_k_min -16
_diffrn_reflns_limit_l_max 20
_diffrn_reflns_limit_l_min -20
_diffrn_reflns_number 40236
_diffrn_reflns_theta_full 27.93
_diffrn_reflns_theta_max 27.93
_diffrn_reflns_theta_min 2.13
_exptl_absorpt_coefficient_mu 0.916
_exptl_absorpt_correction_T_max 0.8507
_exptl_absorpt_correction_T_min 0.7860
_exptl_absorpt_correction_type integration
_exptl_absorpt_process_details 'STOE X-RED32'
_exptl_crystal_colour colorless
_exptl_crystal_density_diffrn 1.525
_exptl_crystal_density_method 'not measured'
_exptl_crystal_F_000 1328
_exptl_crystal_size_max 0.1
_exptl_crystal_size_mid 0.1
_exptl_crystal_size_min 0.1
_refine_diff_density_max 0.375
_refine_diff_density_min -0.795
_refine_diff_density_rms 0.088
_refine_ls_extinction_method none
_refine_ls_goodness_of_fit_ref 1.069
_refine_ls_hydrogen_treatment constr
_refine_ls_matrix_type full
_refine_ls_number_parameters 341
_refine_ls_number_reflns 6765
_refine_ls_number_restraints 0
_refine_ls_restrained_S_all 1.069
_refine_ls_R_factor_all 0.0604
_refine_ls_R_factor_gt 0.0412
_refine_ls_shift/su_max 0.001
_refine_ls_shift/su_mean 0.000
_refine_ls_structure_factor_coef Fsqd
_refine_ls_weighting_details 'calc w=1/[\s^2^(Fo^2^)+(0.0217P)^2^+2.5908P] where P=(Fo^2^+2Fc^2^)/3'
_refine_ls_weighting_scheme calc
_refine_ls_wR_factor_gt 0.0650
_refine_ls_wR_factor_ref 0.0688
_reflns_number_gt 5488
_reflns_number_total 6765
_reflns_threshold_expression >2sigma(I)
_cod_data_source_file om400297x_si_001.cif
_cod_data_source_block d:\pw10_07_pmepdlicl
_cod_original_cell_volume 2836.3(2)
_cod_original_sg_symbol_H-M 'P 21/n'
_cod_database_code 4081231

loop_
_symmetry_equiv_pos_as_xyz
'x, y, z'
'-x+1/2, y+1/2, -z+1/2'
'-x, -y, -z'
'x-1/2, -y-1/2, z-1/2'

loop_
_atom_site_label
_atom_site_type_symbol
_atom_site_fract_x
_atom_site_fract_y
_atom_site_fract_z
_atom_site_U_iso_or_equiv
_atom_site_adp_type
_atom_site_occupancy
_atom_site_symmetry_multiplicity
_atom_site_calc_flag
_atom_site_refinement_flags
C1 C 0.30857(19) -0.2052(2) -0.10834(18) 0.0144(5) Uani 1 1 d .
C2 C 0.22633(19) -0.2353(2) -0.09665(18) 0.0152(5) Uani 1 1 d .
C3 C 0.2003(2) -0.3394(2) -0.1113(2) 0.0219(6) Uani 1 1 d .
H3A H 0.1462 -0.3624 -0.1023 0.026 Uiso 1 1 calc R
C4 C 0.2512(2) -0.4103(3) -0.1385(2) 0.0279(7) Uani 1 1 d .
H4A H 0.2304 -0.4802 -0.1501 0.033 Uiso 1 1 calc R
C5 C 0.3325(2) -0.3796(3) -0.1490(2) 0.0272(7) Uani 1 1 d .
H5A H 0.3677 -0.4283 -0.1671 0.033 Uiso 1 1 calc R
C6 C 0.3617(2) -0.2771(2) -0.1327(2) 0.0199(6) Uani 1 1 d .
H6A H 0.4181 -0.2558 -0.1382 0.024 Uiso 1 1 calc R
C7 C 0.08744(18) -0.2327(2) -0.01901(18) 0.0152(5) Uani 1 1 d .
C8 C 0.13428(19) -0.2832(2) 0.06799(19) 0.0189(6) Uani 1 1 d .
C9 C 0.0847(2) -0.3488(3) 0.1018(2) 0.0225(6) Uani 1 1 d .
H9A H 0.1179 -0.3834 0.1599 0.027 Uiso 1 1 calc R
C10 C -0.0131(2) -0.3645(2) 0.0517(2) 0.0224(6) Uani 1 1 d .
C11 C -0.0607(2) -0.3111(3) -0.0323(2) 0.0246(6) Uani 1 1 d .
H11A H -0.1279 -0.3189 -0.0662 0.030 Uiso 1 1 calc R
C12 C -0.0114(2) -0.2467(2) -0.06705(19) 0.0202(6) Uani 1 1 d .
H12A H -0.0453 -0.2112 -0.1247 0.024 Uiso 1 1 calc R
C13 C 0.2694(2) -0.2773(3) 0.2151(2) 0.0383(9) Uani 1 1 d .
H13A H 0.2810 -0.3510 0.2305 0.046 Uiso 1 1 calc R
H13B H 0.2243 -0.2506 0.2389 0.046 Uiso 1 1 calc R
H13C H 0.3298 -0.2392 0.2442 0.046 Uiso 1 1 calc R
C14 C -0.0637(2) -0.4396(3) 0.0892(2) 0.0326(8) Uani 1 1 d .
H14C H -0.1324 -0.4387 0.0486 0.039 Uiso 1 1 calc R
H14B H -0.0530 -0.4193 0.1530 0.039 Uiso 1 1 calc R
H14A H -0.0386 -0.5096 0.0902 0.039 Uiso 1 1 calc R
C15 C 0.06423(18) -0.0868(2) -0.16646(18) 0.0164(6) Uani 1 1 d .
C16 C 0.00941(19) -0.1408(2) -0.25028(19) 0.0197(6) Uani 1 1 d .
C17 C -0.0581(2) -0.0874(3) -0.3266(2) 0.0281(7) Uani 1 1 d .
H17A H -0.0942 -0.1236 -0.3832 0.034 Uiso 1 1 calc R
C18 C -0.0733(2) 0.0181(3) -0.3212(2) 0.0300(7) Uani 1 1 d .
C19 C -0.0204(2) 0.0710(3) -0.2390(2) 0.0258(7) Uani 1 1 d .
H19A H -0.0305 0.1430 -0.2347 0.031 Uiso 1 1 calc R
C20 C 0.04756(19) 0.0190(2) -0.1629(2) 0.0208(6) Uani 1 1 d .
H20A H 0.0836 0.0563 -0.1069 0.025 Uiso 1 1 calc R
C21 C -0.0262(2) -0.3043(3) -0.3335(2) 0.0301(7) Uani 1 1 d .
H21A H -0.0128 -0.2773 -0.3851 0.036 Uiso 1 1 calc R
H21B H -0.0949 -0.2998 -0.3505 0.036 Uiso 1 1 calc R
H21C H -0.0057 -0.3767 -0.3216 0.036 Uiso 1 1 calc R
C22 C -0.1489(3) 0.0729(4) -0.4041(3) 0.0543(12) Uani 1 1 d .
H22A H -0.2116 0.0424 -0.4178 0.065 Uiso 1 1 calc R
H22B H -0.1346 0.0654 -0.4590 0.065 Uiso 1 1 calc R
H22C H -0.1497 0.1466 -0.3894 0.065 Uiso 1 1 calc R
C23 C 0.1483(2) -0.0138(3) 0.0918(2) 0.0260(7) Uani 1 1 d .
H23C H 0.0878 -0.0433 0.0468 0.031 Uiso 1 1 calc R
H23B H 0.1398 0.0602 0.0997 0.031 Uiso 1 1 calc R
H23A H 0.1682 -0.0490 0.1524 0.031 Uiso 1 1 calc R
C24 C 0.3302(2) 0.2387(2) -0.0780(2) 0.0241(6) Uani 1 1 d .
C25 C 0.2331(2) 0.2098(3) -0.0866(3) 0.0340(8) Uani 1 1 d .
H25A H 0.2001 0.1689 -0.1439 0.041 Uiso 1 1 calc R
H25B H 0.1964 0.2727 -0.0898 0.041 Uiso 1 1 calc R
H25C H 0.2392 0.1687 -0.0319 0.041 Uiso 1 1 calc R
C26 C 0.3345(3) 0.3173(3) -0.1456(3) 0.0395(9) Uani 1 1 d .
H26A H 0.2766 0.3598 -0.1682 0.047 Uiso 1 1 calc R
H26B H 0.3392 0.2821 -0.1988 0.047 Uiso 1 1 calc R
H26C H 0.3906 0.3615 -0.1141 0.047 Uiso 1 1 calc R
Cl1 Cl 0.35261(5) 0.08699(6) 0.15756(5) 0.02489(16) Uani 1 1 d .
Li1 Li 0.4376(3) 0.0819(4) 0.0646(3) 0.0191(10) Uani 1 1 d .
O1 O 0.36826(12) -0.04261(16) -0.00225(12) 0.0156(4) Uani 1 1 d .
O2 O 0.26158(13) -0.01768(16) -0.16740(13) 0.0185(4) Uani 1 1 d .
O3 O 0.42699(13) -0.06909(16) -0.12094(13) 0.0182(4) Uani 1 1 d .
O4 O 0.22990(14) -0.26428(18) 0.11508(14) 0.0250(5) Uani 1 1 d .
O5 O 0.02546(15) -0.24350(17) -0.24944(14) 0.0242(5) Uani 1 1 d .
O6 O 0.40294(15) 0.19790(17) -0.02115(14) 0.0253(5) Uani 1 1 d .
P1 P 0.15424(5) -0.14628(6) -0.06091(5) 0.01341(14) Uani 1 1 d .
Pd1 Pd 0.249420(14) -0.032992(17) 0.043160(14) 0.01390(5) Uani 1 1 d .
S1 S 0.34294(4) -0.07313(5) -0.10131(4) 0.01346(13) Uani 1 1 d .

loop_
_atom_site_aniso_label
_atom_site_aniso_U_11
_atom_site_aniso_U_22
_atom_site_aniso_U_33
_atom_site_aniso_U_23
_atom_site_aniso_U_13
_atom_site_aniso_U_12
C1 0.0160(12) 0.0135(13) 0.0129(12) -0.0027(10) 0.0054(10) -0.0016(10)
C2 0.0149(12) 0.0182(14) 0.0128(12) -0.0011(10) 0.0062(10) -0.0018(11)
C3 0.0235(14) 0.0184(15) 0.0287(15) -0.0021(12) 0.0157(13) -0.0043(12)
C4 0.0314(17) 0.0209(17) 0.0374(17) -0.0075(14) 0.0205(15) -0.0069(14)
C5 0.0285(16) 0.0218(17) 0.0357(17) -0.0072(13) 0.0177(14) 0.0011(13)
C6 0.0167(13) 0.0205(16) 0.0241(14) -0.0055(12) 0.0102(12) -0.0010(11)
C7 0.0142(12) 0.0178(14) 0.0149(12) -0.0003(10) 0.0073(10) -0.0026(10)
C8 0.0139(13) 0.0258(16) 0.0167(13) 0.0019(11) 0.0062(11) 0.0008(11)
C9 0.0194(14) 0.0283(17) 0.0190(13) 0.0063(12) 0.0074(11) -0.0003(12)
C10 0.0207(14) 0.0247(16) 0.0253(14) 0.0005(12) 0.0130(12) -0.0064(12)
C11 0.0160(13) 0.0328(18) 0.0236(14) 0.0009(13) 0.0069(12) -0.0065(13)
C12 0.0172(13) 0.0258(16) 0.0166(13) 0.0036(12) 0.0062(11) -0.0027(12)
C13 0.0185(15) 0.074(3) 0.0151(14) 0.0107(16) 0.0004(12) -0.0069(16)
C14 0.0281(16) 0.034(2) 0.0375(18) 0.0096(15) 0.0156(14) -0.0096(14)
C15 0.0118(12) 0.0234(16) 0.0144(12) 0.0018(11) 0.0058(10) -0.0023(11)
C16 0.0158(13) 0.0255(16) 0.0193(13) 0.0001(12) 0.0088(11) -0.0015(12)
C17 0.0233(15) 0.040(2) 0.0172(14) 0.0001(14) 0.0046(12) -0.0013(14)
C18 0.0241(15) 0.035(2) 0.0259(15) 0.0069(14) 0.0058(13) 0.0030(14)
C19 0.0203(14) 0.0265(16) 0.0305(16) 0.0063(13) 0.0107(13) 0.0053(13)
C20 0.0150(12) 0.0250(17) 0.0225(13) 0.0035(12) 0.0081(11) 0.0021(12)
C21 0.0304(17) 0.0325(19) 0.0250(16) -0.0129(14) 0.0093(13) -0.0087(15)
C22 0.055(3) 0.052(3) 0.033(2) 0.0104(19) -0.0036(18) 0.014(2)
C23 0.0217(14) 0.0321(19) 0.0313(16) -0.0093(13) 0.0181(13) -0.0040(13)
C24 0.0361(17) 0.0184(16) 0.0200(14) -0.0012(12) 0.0140(13) 0.0048(13)
C25 0.0303(18) 0.0298(19) 0.0364(18) 0.0027(15) 0.0085(15) 0.0035(15)
C26 0.043(2) 0.038(2) 0.045(2) 0.0155(17) 0.0270(18) 0.0152(17)
Cl1 0.0208(3) 0.0344(4) 0.0218(3) -0.0136(3) 0.0113(3) -0.0083(3)
Li1 0.019(2) 0.019(3) 0.021(2) 0.000(2) 0.0088(19) -0.002(2)
O1 0.0142(8) 0.0179(10) 0.0144(8) -0.0026(8) 0.0057(7) -0.0036(8)
O2 0.0183(9) 0.0194(11) 0.0175(9) 0.0027(8) 0.0073(8) -0.0004(8)
O3 0.0139(9) 0.0219(11) 0.0213(10) -0.0016(8) 0.0098(8) -0.0039(8)
O4 0.0122(9) 0.0402(14) 0.0190(10) 0.0100(9) 0.0031(8) -0.0028(9)
O5 0.0268(11) 0.0230(12) 0.0191(10) -0.0071(9) 0.0060(8) -0.0045(9)
O6 0.0281(11) 0.0226(12) 0.0246(11) 0.0037(9) 0.0106(9) 0.0013(9)
P1 0.0114(3) 0.0157(4) 0.0130(3) -0.0003(3) 0.0051(2) -0.0016(3)
Pd1 0.01199(9) 0.01747(10) 0.01275(9) -0.00241(9) 0.00569(7) -0.00142(9)
S1 0.0120(3) 0.0156(3) 0.0134(3) -0.0007(2) 0.0060(2) -0.0020(2)

loop_
_atom_type_symbol
_atom_type_description
_atom_type_scat_dispersion_real
_atom_type_scat_dispersion_imag
_atom_type_scat_source
C C 0.0033 0.0016 'International Tables Vol C Tables 4.2.6.8 and 6.1.1.4'
H H 0.0000 0.0000 'International Tables Vol C Tables 4.2.6.8 and 6.1.1.4'
Cl Cl 0.1484 0.1585 'International Tables Vol C Tables 4.2.6.8 and 6.1.1.4'
Li Li -0.0003 0.0001 'International Tables Vol C Tables 4.2.6.8 and 6.1.1.4'
O O 0.0106 0.0060 'International Tables Vol C Tables 4.2.6.8 and 6.1.1.4'
P P 0.1023 0.0942 'International Tables Vol C Tables 4.2.6.8 and 6.1.1.4'
Pd Pd -0.9988 1.0072 'International Tables Vol C Tables 4.2.6.8 and 6.1.1.4'
S S 0.1246 0.1234 'International Tables Vol C Tables 4.2.6.8 and 6.1.1.4'

loop_
_geom_angle_atom_site_label_1
_geom_angle_atom_site_label_2
_geom_angle_atom_site_label_3
_geom_angle
_geom_angle_site_symmetry_1
_geom_angle_site_symmetry_3
C6 C1 C2 121.1(3) . .
C6 C1 S1 117.5(2) . .
C2 C1 S1 121.2(2) . .
C3 C2 C1 117.2(3) . .
C3 C2 P1 118.9(2) . .
C1 C2 P1 123.9(2) . .
C4 C3 C2 121.7(3) . .
C3 C4 C5 120.3(3) . .
C6 C5 C4 119.3(3) . .
C5 C6 C1 120.2(3) . .
C12 C7 C8 117.5(2) . .
C12 C7 P1 122.6(2) . .
C8 C7 P1 119.8(2) . .
O4 C8 C9 123.1(3) . .
O4 C8 C7 116.0(2) . .
C9 C8 C7 120.9(3) . .
C8 C9 C10 120.9(3) . .
C9 C10 C11 118.6(3) . .
C9 C10 C14 119.2(3) . .
C11 C10 C14 122.2(3) . .
C12 C11 C10 120.8(3) . .
C11 C12 C7 121.3(3) . .
C20 C15 C16 118.1(3) . .
C20 C15 P1 117.3(2) . .
C16 C15 P1 124.6(2) . .
O5 C16 C17 124.2(3) . .
O5 C16 C15 116.1(2) . .
C17 C16 C15 119.7(3) . .
C18 C17 C16 121.0(3) . .
C19 C18 C17 119.5(3) . .
C19 C18 C22 120.8(3) . .
C17 C18 C22 119.7(3) . .
C18 C19 C20 120.0(3) . .
C19 C20 C15 121.7(3) . .
O6 C24 C26 120.8(3) . .
O6 C24 C25 122.4(3) . .
C26 C24 C25 116.7(3) . .
Li1 Cl1 Pd1 83.34(12) . .
O3 Li1 O6 108.6(2) 3_655 .
O3 Li1 O1 114.9(3) 3_655 .
O6 Li1 O1 109.4(2) . .
O3 Li1 Cl1 120.5(2) 3_655 .
O6 Li1 Cl1 110.5(2) . .
O1 Li1 Cl1 92.00(19) . .
O3 Li1 Pd1 142.3(2) 3_655 .
O6 Li1 Pd1 108.6(2) . .
O1 Li1 Pd1 44.74(11) . .
Cl1 Li1 Pd1 49.19(9) . .
S1 O1 Li1 128.16(18) . .
S1 O1 Pd1 117.28(10) . .
Li1 O1 Pd1 96.82(15) . .
S1 O3 Li1 143.23(19) . 3_655
C8 O4 C13 115.8(2) . .
C16 O5 C21 119.7(2) . .
C24 O6 Li1 138.0(3) . .
C7 P1 C15 104.84(12) . .
C7 P1 C2 103.47(13) . .
C15 P1 C2 108.20(12) . .
C7 P1 Pd1 115.93(9) . .
C15 P1 Pd1 113.92(10) . .
C2 P1 Pd1 109.74(9) . .
C23 Pd1 P1 88.98(9) . .
C23 Pd1 O1 174.90(10) . .
P1 Pd1 O1 96.08(5) . .
C23 Pd1 Cl1 90.72(9) . .
P1 Pd1 Cl1 178.99(3) . .
O1 Pd1 Cl1 84.23(5) . .
C23 Pd1 Li1 136.49(13) . .
P1 Pd1 Li1 133.04(9) . .
O1 Pd1 Li1 38.44(10) . .
Cl1 Pd1 Li1 47.47(9) . .
O2 S1 O3 114.49(12) . .
O2 S1 O1 112.82(11) . .
O3 S1 O1 110.25(11) . .
O2 S1 C1 106.64(12) . .
O3 S1 C1 106.90(12) . .
O1 S1 C1 105.05(12) . .

loop_
_geom_bond_atom_site_label_1
_geom_bond_atom_site_label_2
_geom_bond_distance
_geom_bond_site_symmetry_2
C1 C6 1.394(4) .
C1 C2 1.410(4) .
C1 S1 1.776(3) .
C2 C3 1.394(4) .
C2 P1 1.843(3) .
C3 C4 1.385(4) .
C4 C5 1.388(4) .
C5 C6 1.387(4) .
C7 C12 1.399(4) .
C7 C8 1.408(4) .
C7 P1 1.819(3) .
C8 O4 1.365(3) .
C8 C9 1.387(4) .
C9 C10 1.392(4) .
C10 C11 1.392(4) .
C10 C14 1.512(4) .
C11 C12 1.385(4) .
C13 O4 1.435(3) .
C15 C20 1.396(4) .
C15 C16 1.412(4) .
C15 P1 1.824(3) .
C16 O5 1.349(4) .
C16 C17 1.395(4) .
C17 C18 1.391(5) .
C18 C19 1.382(5) .
C18 C22 1.510(5) .
C19 C20 1.387(4) .
C21 O5 1.452(4) .
C23 Pd1 2.019(3) .
C24 O6 1.221(4) .
C24 C26 1.489(5) .
C24 C25 1.493(5) .
Cl1 Li1 2.335(5) .
Cl1 Pd1 2.3990(7) .
Li1 O3 1.902(5) 3_655
Li1 O6 1.934(5) .
Li1 O1 1.971(5) .
Li1 Pd1 3.148(5) .
O1 S1 1.4881(18) .
O1 Pd1 2.2318(17) .
O2 S1 1.438(2) .
O3 S1 1.4539(18) .
O3 Li1 1.902(5) 3_655
P1 Pd1 2.2243(7) .

loop_
_geom_torsion_atom_site_label_1
_geom_torsion_atom_site_label_2
_geom_torsion_atom_site_label_3
_geom_torsion_atom_site_label_4
_geom_torsion
_geom_torsion_site_symmetry_1
_geom_torsion_site_symmetry_4
C6 C1 C2 C3 -0.5(4) . .
S1 C1 C2 C3 174.6(2) . .
C6 C1 C2 P1 178.0(2) . .
S1 C1 C2 P1 -6.8(3) . .
C1 C2 C3 C4 -1.6(4) . .
P1 C2 C3 C4 179.8(2) . .
C2 C3 C4 C5 2.2(5) . .
C3 C4 C5 C6 -0.6(5) . .
C4 C5 C6 C1 -1.5(5) . .
C2 C1 C6 C5 2.1(4) . .
S1 C1 C6 C5 -173.2(2) . .
C12 C7 C8 O4 -177.1(3) . .
P1 C7 C8 O4 -1.2(4) . .
C12 C7 C8 C9 3.5(4) . .
P1 C7 C8 C9 179.5(2) . .
O4 C8 C9 C10 179.2(3) . .
C7 C8 C9 C10 -1.5(5) . .
C8 C9 C10 C11 -1.5(5) . .
C8 C9 C10 C14 177.7(3) . .
C9 C10 C11 C12 2.4(5) . .
C14 C10 C11 C12 -176.8(3) . .
C10 C11 C12 C7 -0.3(5) . .
C8 C7 C12 C11 -2.6(4) . .
P1 C7 C12 C11 -178.4(2) . .
C20 C15 C16 O5 -177.7(2) . .
P1 C15 C16 O5 1.0(4) . .
C20 C15 C16 C17 0.8(4) . .
P1 C15 C16 C17 179.5(2) . .
O5 C16 C17 C18 177.5(3) . .
C15 C16 C17 C18 -0.9(4) . .
C16 C17 C18 C19 0.4(5) . .
C16 C17 C18 C22 -178.2(3) . .
C17 C18 C19 C20 0.2(5) . .
C22 C18 C19 C20 178.8(3) . .
C18 C19 C20 C15 -0.2(4) . .
C16 C15 C20 C19 -0.3(4) . .
P1 C15 C20 C19 -179.1(2) . .
Pd1 Cl1 Li1 O3 -134.9(3) . 3_655
Pd1 Cl1 Li1 O6 97.3(2) . .
Pd1 Cl1 Li1 O1 -14.29(14) . .
O3 Li1 O1 S1 -86.6(3) 3_655 .
O6 Li1 O1 S1 35.8(3) . .
Cl1 Li1 O1 S1 148.31(15) . .
Pd1 Li1 O1 S1 132.9(2) . .
O3 Li1 O1 Pd1 140.5(2) 3_655 .
O6 Li1 O1 Pd1 -97.1(2) . .
Cl1 Li1 O1 Pd1 15.39(15) . .
C9 C8 O4 C13 -25.7(4) . .
C7 C8 O4 C13 154.9(3) . .
C17 C16 O5 C21 3.1(4) . .
C15 C16 O5 C21 -178.5(2) . .
C26 C24 O6 Li1 -167.6(3) . .
C25 C24 O6 Li1 9.5(5) . .
O3 Li1 O6 C24 175.5(3) 3_655 .
O1 Li1 O6 C24 49.5(5) . .
Cl1 Li1 O6 C24 -50.3(4) . .
Pd1 Li1 O6 C24 2.0(4) . .
C12 C7 P1 C15 2.6(3) . .
C8 C7 P1 C15 -173.2(2) . .
C12 C7 P1 C2 -110.7(3) . .
C8 C7 P1 C2 73.5(2) . .
C12 C7 P1 Pd1 129.1(2) . .
C8 C7 P1 Pd1 -46.6(3) . .
C20 C15 P1 C7 112.4(2) . .
C16 C15 P1 C7 -66.3(3) . .
C20 C15 P1 C2 -137.7(2) . .
C16 C15 P1 C2 43.6(3) . .
C20 C15 P1 Pd1 -15.4(2) . .
C16 C15 P1 Pd1 165.9(2) . .
C3 C2 P1 C7 17.5(3) . .
C1 C2 P1 C7 -161.0(2) . .
C3 C2 P1 C15 -93.4(2) . .
C1 C2 P1 C15 88.1(2) . .
C3 C2 P1 Pd1 141.8(2) . .
C1 C2 P1 Pd1 -36.7(2) . .
C7 P1 Pd1 C23 -39.04(14) . .
C15 P1 Pd1 C23 82.78(14) . .
C2 P1 Pd1 C23 -155.75(14) . .
C7 P1 Pd1 O1 141.61(11) . .
C15 P1 Pd1 O1 -96.57(11) . .
C2 P1 Pd1 O1 24.90(11) . .
C7 P1 Pd1 Cl1 33.7(16) . .
C15 P1 Pd1 Cl1 155.5(15) . .
C2 P1 Pd1 Cl1 -83.0(16) . .
C7 P1 Pd1 Li1 153.55(16) . .
C15 P1 Pd1 Li1 -84.63(16) . .
C2 P1 Pd1 Li1 36.84(16) . .
S1 O1 Pd1 C23 -146.4(12) . .
Li1 O1 Pd1 C23 -6.8(13) . .
S1 O1 Pd1 P1 26.30(12) . .
Li1 O1 Pd1 P1 165.92(15) . .
S1 O1 Pd1 Cl1 -154.66(12) . .
Li1 O1 Pd1 Cl1 -15.04(15) . .
S1 O1 Pd1 Li1 -139.6(2) . .
Li1 Cl1 Pd1 C23 -166.62(16) . .
Li1 Cl1 Pd1 P1 120.7(16) . .
Li1 Cl1 Pd1 O1 12.65(13) . .
O3 Li1 Pd1 C23 108.4(4) 3_655 .
O6 Li1 Pd1 C23 -81.7(3) . .
O1 Li1 Pd1 C23 179.13(16) . .
Cl1 Li1 Pd1 C23 19.6(2) . .
O3 Li1 Pd1 P1 -90.1(4) 3_655 .
O6 Li1 Pd1 P1 79.8(2) . .
O1 Li1 Pd1 P1 -19.3(2) . .
Cl1 Li1 Pd1 P1 -178.82(4) . .
O3 Li1 Pd1 O1 -70.8(4) 3_655 .
O6 Li1 Pd1 O1 99.1(2) . .
Cl1 Li1 Pd1 O1 -159.5(2) . .
O3 Li1 Pd1 Cl1 88.7(4) 3_655 .
O6 Li1 Pd1 Cl1 -101.4(2) . .
O1 Li1 Pd1 Cl1 159.5(2) . .
Li1 O3 S1 O2 156.8(3) 3_655 .
Li1 O3 S1 O1 28.3(4) 3_655 .
Li1 O3 S1 C1 -85.3(3) 3_655 .
Li1 O1 S1 O2 -78.2(2) . .
Pd1 O1 S1 O2 46.90(16) . .
Li1 O1 S1 O3 51.2(3) . .
Pd1 O1 S1 O3 176.29(11) . .
Li1 O1 S1 C1 166.0(2) . .
Pd1 O1 S1 C1 -68.87(14) . .
C6 C1 S1 O2 120.9(2) . .
C2 C1 S1 O2 -54.4(2) . .
C6 C1 S1 O3 -2.0(2) . .
C2 C1 S1 O3 -177.3(2) . .
C6 C1 S1 O1 -119.1(2) . .
C2 C1 S1 O1 65.5(2) . .
